data_7125992
loop_
_publ_author_name
'Inoue, Satoshi'
'Yan, Yin-Nan'
'Yamanishi, Katsunori'
'Kataoka, Yusuke'
'Kawamoto, Tatsuya'

_publ_section_title
;
 Photocatalytic and electrocatalytic hydrogen production using nickel
 complexes supported by hemilabile and non-innocent ligands.
;
_journal_issue 19
_journal_name_full 'Chemical communications (Cambridge, England)'
_journal_page_first 2829
_journal_page_last 2832
_journal_paper_doi 10.1039/c9cc09568c
_journal_volume 56
_journal_year 2020
_chemical_formula_moiety 'C24 H16 Cl2 N4 Ni S2'
_chemical_formula_sum 'C24 H16 Cl2 N4 Ni S2'
_chemical_formula_weight 554.14
_space_group_crystal_system triclinic
_space_group_IT_number 2
_space_group_name_Hall '-P 1'
_space_group_name_H-M_alt 'P -1'
_atom_sites_solution_hydrogens geom
_atom_sites_solution_primary direct
_atom_sites_solution_secondary difmap
_audit_update_record
;
2019-12-07 deposited with the CCDC.	2020-02-10 downloaded from the CCDC.
;
_cell_angle_alpha 67.774(4)
_cell_angle_beta 69.928(3)
_cell_angle_gamma 87.213(3)
_cell_formula_units_Z 2
_cell_length_a 8.9125(3)
_cell_length_b 12.1348(5)
_cell_length_c 12.2295(5)
_cell_measurement_reflns_used 5574
_cell_measurement_temperature 296
_cell_measurement_theta_max 31.30
_cell_measurement_theta_min 3.10
_cell_volume 1144.97(9)
_computing_cell_refinement 'CrysAlisPro 1.171.38.43 (Rigaku OD, 2015)'
_computing_data_collection 'CrysAlisPro 1.171.38.43 (Rigaku OD, 2015)'
_computing_data_reduction 'CrysAlisPro 1.171.38.43 (Rigaku OD, 2015)'
_computing_molecular_graphics 'CrystalStructure 4.2.2'
_computing_publication_material 'CrystalStructure 4.2.2 (Rigaku, 2016)'
_computing_structure_refinement 'SHELXL97 (Sheldrick, 2008)'
_computing_structure_solution 'SIR2004 (Burla, et al., 2005)'
_diffrn_ambient_temperature 296
_diffrn_detector_area_resol_mean 28.626
_diffrn_measured_fraction_theta_full 0.981
_diffrn_measured_fraction_theta_max 0.981
_diffrn_measurement_device_type 'Rigaku Saturn724'
_diffrn_measurement_method \w
_diffrn_radiation_type 'Mo K\a'
_diffrn_radiation_wavelength 0.71075
_diffrn_reflns_av_R_equivalents 0.0227
_diffrn_reflns_Laue_measured_fraction_full 0.000
_diffrn_reflns_Laue_measured_fraction_max 0.000
_diffrn_reflns_limit_h_max 10
_diffrn_reflns_limit_h_min -7
_diffrn_reflns_limit_k_max 11
_diffrn_reflns_limit_k_min -14
_diffrn_reflns_limit_l_max 14
_diffrn_reflns_limit_l_min -14
_diffrn_reflns_number 7986
_diffrn_reflns_point_group_measured_fraction_full 0.000
_diffrn_reflns_point_group_measured_fraction_max 0.000
_diffrn_reflns_theta_full 25.350
_diffrn_reflns_theta_max 25.350
_diffrn_reflns_theta_min 2.523
_diffrn_standards_number 0
_exptl_absorpt_coefficient_mu 1.284
_exptl_absorpt_correction_T_max 0.879
_exptl_absorpt_correction_T_min 0.822
_exptl_absorpt_correction_type multi-scan
_exptl_absorpt_process_details
;
CrysAlisPro 1.171.38.43 (Rigaku Oxford Diffraction, 2015)
Empirical absorption correction using spherical harmonics,
 implemented in SCALE3 ABSPACK scaling algorithm.
;
_exptl_crystal_colour black
_exptl_crystal_density_diffrn 1.607
_exptl_crystal_density_method 'not measured'
_exptl_crystal_description block
_exptl_crystal_F_000 564.00
_exptl_crystal_size_max 0.210
_exptl_crystal_size_mid 0.140
_exptl_crystal_size_min 0.100
_refine_diff_density_max 0.32
_refine_diff_density_min -0.30
_refine_ls_extinction_method none
_refine_ls_goodness_of_fit_ref 1.047
_refine_ls_hydrogen_treatment constr
_refine_ls_number_parameters 298
_refine_ls_number_reflns 4120
_refine_ls_number_restraints 0
_refine_ls_R_factor_all 0.0429
_refine_ls_R_factor_gt 0.0348
_refine_ls_shift/su_max 0.000
_refine_ls_structure_factor_coef Fsqd
_refine_ls_weighting_details 'w = 1/[\s^2^(Fo^2^)+(0.0462P)^2^+0.4228P] where P=(Fo^2^+2Fc^2^)/3'
_refine_ls_weighting_scheme calc
_refine_ls_wR_factor_gt 0.0859
_refine_ls_wR_factor_ref 0.0917
_reflns_number_gt 3530
_reflns_number_total 4120
_reflns_threshold_expression F^2^>2.0\s(F^2^)
_cod_data_source_file c9cc09568c2.cif
_cod_data_source_block xcalibur_CCDC1
_cod_depositor_comments 'Adding full bibliography for 7125991--7125997.cif.'
_cod_database_code 7125992

loop_
_space_group_symop_id
_space_group_symop_operation_xyz
1 +X,+Y,+Z
2 -X,-Y,-Z

loop_
_atom_site_label
_atom_site_type_symbol
_atom_site_fract_x
_atom_site_fract_y
_atom_site_fract_z
_atom_site_U_iso_or_equiv
_atom_site_adp_type
_atom_site_occupancy
_atom_site_symmetry_multiplicity
_atom_site_calc_flag
_atom_site_refinement_flags
_atom_site_disorder_assembly
_atom_site_disorder_group
Ni1 Ni 0.49839(4) 0.24657(3) 0.74775(3) 0.02477(12) Uani 1 1 d . . .
Cl1 Cl 0.43039(10) 0.17130(8) 1.35727(7) 0.0524(2) Uani 1 1 d . . .
Cl2 Cl 1.01275(9) 0.39019(7) 0.12602(7) 0.0484(2) Uani 1 1 d . . .
S1 S 0.59507(8) 0.41227(6) 0.77159(6) 0.03101(17) Uani 1 1 d . . .
S2 S 0.74161(8) 0.15280(6) 0.71699(6) 0.03353(18) Uani 1 1 d . . .
N1 N 0.4133(2) 0.17466(18) 0.93946(19) 0.0244(4) Uani 1 1 d . . .
N2 N 0.3547(3) 0.08871(18) 0.7875(2) 0.0298(5) Uani 1 1 d . . .
N3 N 0.5681(2) 0.30904(17) 0.55687(18) 0.0234(4) Uani 1 1 d . . .
N4 N 0.2926(2) 0.33041(18) 0.7175(2) 0.0280(5) Uani 1 1 d . . .
C1 C 0.5536(3) 0.3408(2) 0.9334(2) 0.0269(5) Uani 1 1 d . . .
C2 C 0.4624(3) 0.2296(2) 1.0058(2) 0.0268(5) Uani 1 1 d . . .
C3 C 0.4252(3) 0.1769(2) 1.1365(2) 0.0300(6) Uani 1 1 d . . .
H3 H 0.3644 0.1035 1.1839 0.036 Uiso 1 1 calc R . .
C4 C 0.4801(3) 0.2356(3) 1.1931(3) 0.0358(6) Uani 1 1 d . . .
C5 C 0.5733(3) 0.3429(3) 1.1254(3) 0.0370(7) Uani 1 1 d . . .
H5 H 0.6112 0.3801 1.1660 0.044 Uiso 1 1 calc R . .
C6 C 0.6099(3) 0.3945(3) 0.9973(3) 0.0360(6) Uani 1 1 d . . .
H6 H 0.6736 0.4668 0.9516 0.043 Uiso 1 1 calc R . .
C7 C 0.3180(3) 0.0788(2) 0.9922(2) 0.0303(6) Uani 1 1 d . . .
H7 H 0.2732 0.0421 1.0796 0.036 Uiso 1 1 calc R . .
C8 C 0.2812(3) 0.0284(2) 0.9126(2) 0.0290(6) Uani 1 1 d . . .
C9 C 0.1777(4) -0.0726(3) 0.9620(3) 0.0407(7) Uani 1 1 d . . .
H9 H 0.1304 -0.1131 1.0489 0.049 Uiso 1 1 calc R . .
C10 C 0.1451(4) -0.1129(3) 0.8801(3) 0.0472(8) Uani 1 1 d . . .
H10 H 0.0756 -0.1811 0.9110 0.057 Uiso 1 1 calc R . .
C11 C 0.2169(4) -0.0508(3) 0.7527(3) 0.0459(8) Uani 1 1 d . . .
H11 H 0.1946 -0.0752 0.6959 0.055 Uiso 1 1 calc R . .
C12 C 0.3228(4) 0.0485(2) 0.7099(3) 0.0374(7) Uani 1 1 d . . .
H12 H 0.3738 0.0888 0.6234 0.045 Uiso 1 1 calc R . .
C13 C 0.8124(3) 0.2173(2) 0.5534(2) 0.0297(6) Uani 1 1 d . . .
C14 C 0.7226(3) 0.2921(2) 0.4852(2) 0.0252(5) Uani 1 1 d . . .
C15 C 0.7851(3) 0.3453(2) 0.3539(2) 0.0302(6) Uani 1 1 d . . .
H15 H 0.7255 0.3961 0.3100 0.036 Uiso 1 1 calc R . .
C16 C 0.9345(3) 0.3228(2) 0.2898(2) 0.0355(6) Uani 1 1 d . . .
C17 C 1.0246(3) 0.2478(3) 0.3542(3) 0.0461(8) Uani 1 1 d . . .
H17 H 1.1256 0.2323 0.3100 0.055 Uiso 1 1 calc R . .
C18 C 0.9646(3) 0.1966(3) 0.4828(3) 0.0447(7) Uani 1 1 d . . .
H18 H 1.0263 0.1465 0.5251 0.054 Uiso 1 1 calc R . .
C19 C 0.4610(3) 0.3563(2) 0.5101(2) 0.0272(5) Uani 1 1 d . . .
H19 H 0.4828 0.3854 0.4236 0.033 Uiso 1 1 calc R . .
C20 C 0.3040(3) 0.3632(2) 0.5964(2) 0.0267(5) Uani 1 1 d . . .
C21 C 0.1735(3) 0.3953(2) 0.5582(3) 0.0360(6) Uani 1 1 d . . .
H21 H 0.1845 0.4183 0.4739 0.043 Uiso 1 1 calc R . .
C22 C 0.0272(3) 0.3923(3) 0.6475(3) 0.0420(7) Uani 1 1 d . . .
H22 H -0.0633 0.4101 0.6249 0.050 Uiso 1 1 calc R . .
C23 C 0.0157(3) 0.3631(2) 0.7701(3) 0.0393(7) Uani 1 1 d . . .
H23 H -0.0814 0.3636 0.8311 0.047 Uiso 1 1 calc R . .
C24 C 0.1521(3) 0.3329(2) 0.8012(3) 0.0341(6) Uani 1 1 d . . .
H24 H 0.1446 0.3135 0.8842 0.041 Uiso 1 1 calc R . .

loop_
_atom_site_aniso_label
_atom_site_aniso_U_11
_atom_site_aniso_U_22
_atom_site_aniso_U_33
_atom_site_aniso_U_23
_atom_site_aniso_U_13
_atom_site_aniso_U_12
Ni1 0.02555(19) 0.0289(2) 0.01654(18) -0.00584(14) -0.00641(14) 0.00000(14)
Cl1 0.0649(5) 0.0742(6) 0.0273(4) -0.0251(4) -0.0221(4) 0.0150(4)
Cl2 0.0476(4) 0.0631(5) 0.0229(4) -0.0164(3) 0.0036(3) -0.0147(4)
S1 0.0324(4) 0.0321(4) 0.0247(3) -0.0077(3) -0.0084(3) -0.0034(3)
S2 0.0319(4) 0.0387(4) 0.0226(3) -0.0043(3) -0.0097(3) 0.0065(3)
N1 0.0228(10) 0.0274(11) 0.0207(11) -0.0070(9) -0.0074(9) 0.0025(9)
N2 0.0326(12) 0.0306(12) 0.0259(12) -0.0087(9) -0.0120(10) 0.0008(9)
N3 0.0264(11) 0.0229(10) 0.0197(10) -0.0067(8) -0.0081(9) 0.0001(8)
N4 0.0248(11) 0.0292(11) 0.0268(12) -0.0082(9) -0.0081(9) 0.0018(9)
C1 0.0230(13) 0.0331(14) 0.0244(13) -0.0120(11) -0.0073(10) 0.0044(11)
C2 0.0269(13) 0.0336(14) 0.0221(13) -0.0122(11) -0.0101(11) 0.0062(11)
C3 0.0313(14) 0.0352(14) 0.0226(13) -0.0103(11) -0.0097(11) 0.0058(11)
C4 0.0360(15) 0.0535(18) 0.0233(14) -0.0174(13) -0.0148(12) 0.0127(13)
C5 0.0390(16) 0.0514(18) 0.0387(17) -0.0293(14) -0.0226(14) 0.0123(14)
C6 0.0326(15) 0.0400(16) 0.0439(17) -0.0215(13) -0.0180(13) 0.0067(12)
C7 0.0335(14) 0.0318(14) 0.0198(13) -0.0058(11) -0.0069(11) 0.0010(12)
C8 0.0258(13) 0.0301(14) 0.0258(14) -0.0082(11) -0.0054(11) 0.0006(11)
C9 0.0416(17) 0.0361(16) 0.0327(16) -0.0076(13) -0.0038(13) -0.0082(13)
C10 0.0461(18) 0.0379(17) 0.054(2) -0.0184(15) -0.0103(15) -0.0128(14)
C11 0.0536(19) 0.0461(18) 0.0467(19) -0.0237(15) -0.0204(16) -0.0034(15)
C12 0.0483(17) 0.0363(16) 0.0283(15) -0.0125(12) -0.0142(13) 0.0029(13)
C13 0.0304(14) 0.0316(14) 0.0248(14) -0.0092(11) -0.0084(11) 0.0015(11)
C14 0.0239(13) 0.0286(13) 0.0204(13) -0.0084(10) -0.0049(10) -0.0038(10)
C15 0.0313(14) 0.0341(14) 0.0240(14) -0.0096(11) -0.0090(11) -0.0044(11)
C16 0.0381(15) 0.0412(16) 0.0210(14) -0.0117(12) -0.0015(12) -0.0096(13)
C17 0.0305(15) 0.063(2) 0.0383(18) -0.0225(15) -0.0014(13) 0.0073(14)
C18 0.0337(16) 0.0580(19) 0.0374(17) -0.0151(15) -0.0118(13) 0.0147(14)
C19 0.0305(14) 0.0293(13) 0.0187(13) -0.0049(10) -0.0095(11) 0.0011(11)
C20 0.0271(13) 0.0259(13) 0.0251(14) -0.0063(10) -0.0107(11) 0.0026(10)
C21 0.0341(15) 0.0378(15) 0.0324(15) -0.0066(12) -0.0154(12) 0.0060(12)
C22 0.0283(15) 0.0415(17) 0.0495(19) -0.0070(14) -0.0179(14) 0.0048(12)
C23 0.0254(14) 0.0349(15) 0.0435(18) -0.0084(13) -0.0030(13) 0.0019(12)
C24 0.0315(15) 0.0347(15) 0.0294(15) -0.0103(12) -0.0046(12) 0.0006(12)

loop_
_atom_type_symbol
_atom_type_description
_atom_type_scat_dispersion_real
_atom_type_scat_dispersion_imag
_atom_type_scat_source
C C 0.0033 0.0016
;
International Tables for Crystallography
(Vol. C, Tables 4.2.6.8 and 6.1.1.4)
;
H H 0.0000 0.0000
;
International Tables for Crystallography
(Vol. C, Table 6.1.1.4)
;
Cl Cl 0.1484 0.1585
;
International Tables for Crystallography
(Vol. C, Tables 4.2.6.8 and 6.1.1.4)
;
N N 0.0061 0.0033
;
International Tables for Crystallography
(Vol. C, Tables 4.2.6.8 and 6.1.1.4)
;
Ni Ni 0.3393 1.1124
;
International Tables for Crystallography
(Vol. C, Tables 4.2.6.8 and 6.1.1.4)
;
S S 0.1246 0.1234
;
International Tables for Crystallography
(Vol. C, Tables 4.2.6.8 and 6.1.1.4)
;

loop_
_geom_angle_atom_site_label_1
_geom_angle_atom_site_label_2
_geom_angle_atom_site_label_3
_geom_angle
_geom_angle_site_symmetry_1
_geom_angle_site_symmetry_3
_geom_angle_publ_flag
N3 Ni1 N1 174.96(8) . . ?
N3 Ni1 N4 78.73(8) . . ?
N1 Ni1 N4 99.02(8) . . ?
N3 Ni1 N2 96.90(8) . . ?
N1 Ni1 N2 78.27(8) . . ?
N4 Ni1 N2 82.01(8) . . ?
N3 Ni1 S1 100.13(6) . . ?
N1 Ni1 S1 84.43(6) . . ?
N4 Ni1 S1 92.72(6) . . ?
N2 Ni1 S1 160.83(6) . . ?
N3 Ni1 S2 84.21(6) . . ?
N1 Ni1 S2 97.44(6) . . ?
N4 Ni1 S2 161.69(6) . . ?
N2 Ni1 S2 93.57(6) . . ?
S1 Ni1 S2 96.82(3) . . ?
C1 S1 Ni1 95.52(9) . . ?
C13 S2 Ni1 96.36(9) . . ?
C7 N1 C2 124.1(2) . . ?
C7 N1 Ni1 116.29(17) . . ?
C2 N1 Ni1 119.56(16) . . ?
C12 N2 C8 117.9(2) . . ?
C12 N2 Ni1 130.48(19) . . ?
C8 N2 Ni1 111.48(17) . . ?
C19 N3 C14 124.1(2) . . ?
C19 N3 Ni1 115.80(17) . . ?
C14 N3 Ni1 119.98(16) . . ?
C24 N4 C20 118.3(2) . . ?
C24 N4 Ni1 129.32(18) . . ?
C20 N4 Ni1 111.01(16) . . ?
C2 C1 C6 117.2(2) . . ?
C2 C1 S1 122.54(19) . . ?
C6 C1 S1 120.3(2) . . ?
C3 C2 C1 121.1(2) . . ?
C3 C2 N1 122.5(2) . . ?
C1 C2 N1 116.4(2) . . ?
C4 C3 C2 118.6(2) . . ?
C4 C3 H3 120.7 . . ?
C2 C3 H3 120.7 . . ?
C3 C4 C5 122.1(3) . . ?
C3 C4 Cl1 118.7(2) . . ?
C5 C4 Cl1 119.2(2) . . ?
C6 C5 C4 119.3(2) . . ?
C6 C5 H5 120.3 . . ?
C4 C5 H5 120.3 . . ?
C5 C6 C1 121.6(3) . . ?
C5 C6 H6 119.2 . . ?
C1 C6 H6 119.2 . . ?
N1 C7 C8 118.7(2) . . ?
N1 C7 H7 120.6 . . ?
C8 C7 H7 120.6 . . ?
N2 C8 C9 122.7(3) . . ?
N2 C8 C7 115.2(2) . . ?
C9 C8 C7 122.1(2) . . ?
C8 C9 C10 118.7(3) . . ?
C8 C9 H9 120.7 . . ?
C10 C9 H9 120.7 . . ?
C11 C10 C9 119.0(3) . . ?
C11 C10 H10 120.5 . . ?
C9 C10 H10 120.5 . . ?
C10 C11 C12 119.0(3) . . ?
C10 C11 H11 120.5 . . ?
C12 C11 H11 120.5 . . ?
N2 C12 C11 122.6(3) . . ?
N2 C12 H12 118.7 . . ?
C11 C12 H12 118.7 . . ?
C18 C13 C14 116.8(2) . . ?
C18 C13 S2 120.8(2) . . ?
C14 C13 S2 122.4(2) . . ?
C15 C14 C13 120.9(2) . . ?
C15 C14 N3 122.8(2) . . ?
C13 C14 N3 116.3(2) . . ?
C16 C15 C14 119.9(2) . . ?
C16 C15 H15 120.1 . . ?
C14 C15 H15 120.1 . . ?
C15 C16 C17 120.6(3) . . ?
C15 C16 Cl2 119.7(2) . . ?
C17 C16 Cl2 119.7(2) . . ?
C18 C17 C16 119.7(3) . . ?
C18 C17 H17 120.1 . . ?
C16 C17 H17 120.1 . . ?
C17 C18 C13 122.1(3) . . ?
C17 C18 H18 119.0 . . ?
C13 C18 H18 119.0 . . ?
N3 C19 C20 118.0(2) . . ?
N3 C19 H19 121.0 . . ?
C20 C19 H19 121.0 . . ?
N4 C20 C21 122.3(2) . . ?
N4 C20 C19 115.3(2) . . ?
C21 C20 C19 122.3(2) . . ?
C22 C21 C20 118.5(3) . . ?
C22 C21 H21 120.7 . . ?
C20 C21 H21 120.7 . . ?
C23 C22 C21 119.6(3) . . ?
C23 C22 H22 120.2 . . ?
C21 C22 H22 120.2 . . ?
C22 C23 C24 118.6(3) . . ?
C22 C23 H23 120.7 . . ?
C24 C23 H23 120.7 . . ?
N4 C24 C23 122.7(3) . . ?
N4 C24 H24 118.6 . . ?
C23 C24 H24 118.6 . . ?

loop_
_geom_bond_atom_site_label_1
_geom_bond_atom_site_label_2
_geom_bond_distance
_geom_bond_site_symmetry_2
_geom_bond_publ_flag
Ni1 N3 2.030(2) . ?
Ni1 N1 2.032(2) . ?
Ni1 N4 2.129(2) . ?
Ni1 N2 2.157(2) . ?
Ni1 S1 2.3780(7) . ?
Ni1 S2 2.3789(7) . ?
Cl1 C4 1.754(3) . ?
Cl2 C16 1.740(3) . ?
S1 C1 1.742(3) . ?
S2 C13 1.735(3) . ?
N1 C7 1.282(3) . ?
N1 C2 1.405(3) . ?
N2 C12 1.330(3) . ?
N2 C8 1.349(3) . ?
N3 C19 1.281(3) . ?
N3 C14 1.410(3) . ?
N4 C24 1.325(3) . ?
N4 C20 1.348(3) . ?
C1 C2 1.405(4) . ?
C1 C6 1.405(4) . ?
C2 C3 1.400(3) . ?
C3 C4 1.365(4) . ?
C3 H3 0.9300 . ?
C4 C5 1.373(4) . ?
C5 C6 1.371(4) . ?
C5 H5 0.9300 . ?
C6 H6 0.9300 . ?
C7 C8 1.454(4) . ?
C7 H7 0.9300 . ?
C8 C9 1.373(4) . ?
C9 C10 1.383(4) . ?
C9 H9 0.9300 . ?
C10 C11 1.371(4) . ?
C10 H10 0.9300 . ?
C11 C12 1.383(4) . ?
C11 H11 0.9300 . ?
C12 H12 0.9300 . ?
C13 C18 1.405(4) . ?
C13 C14 1.406(3) . ?
C14 C15 1.393(3) . ?
C15 C16 1.369(4) . ?
C15 H15 0.9300 . ?
C16 C17 1.382(4) . ?
C17 C18 1.365(4) . ?
C17 H17 0.9300 . ?
C18 H18 0.9300 . ?
C19 C20 1.456(3) . ?
C19 H19 0.9300 . ?
C20 C21 1.384(3) . ?
C21 C22 1.376(4) . ?
C21 H21 0.9300 . ?
C22 C23 1.371(4) . ?
C22 H22 0.9300 . ?
C23 C24 1.388(4) . ?
C23 H23 0.9300 . ?
C24 H24 0.9300 . ?

loop_
_geom_torsion_atom_site_label_1
_geom_torsion_atom_site_label_2
_geom_torsion_atom_site_label_3
_geom_torsion_atom_site_label_4
_geom_torsion
_geom_torsion_site_symmetry_1
_geom_torsion_site_symmetry_2
_geom_torsion_site_symmetry_3
_geom_torsion_site_symmetry_4
_geom_torsion_publ_flag
N3 Ni1 S1 C1 -172.38(10) . . . . ?
N1 Ni1 S1 C1 9.78(10) . . . . ?
N4 Ni1 S1 C1 108.58(10) . . . . ?
N2 Ni1 S1 C1 35.3(2) . . . . ?
S2 Ni1 S1 C1 -87.07(8) . . . . ?
N3 Ni1 S2 C13 5.59(10) . . . . ?
N1 Ni1 S2 C13 -179.20(10) . . . . ?
N4 Ni1 S2 C13 26.9(2) . . . . ?
N2 Ni1 S2 C13 102.17(10) . . . . ?
S1 Ni1 S2 C13 -93.96(9) . . . . ?
N3 Ni1 N1 C7 15.0(9) . . . . ?
N4 Ni1 N1 C7 78.06(19) . . . . ?
N2 Ni1 N1 C7 -1.76(18) . . . . ?
S1 Ni1 N1 C7 169.95(18) . . . . ?
S2 Ni1 N1 C7 -93.88(18) . . . . ?
N3 Ni1 N1 C2 -166.1(8) . . . . ?
N4 Ni1 N1 C2 -102.98(18) . . . . ?
N2 Ni1 N1 C2 177.19(18) . . . . ?
S1 Ni1 N1 C2 -11.10(16) . . . . ?
S2 Ni1 N1 C2 85.07(17) . . . . ?
N3 Ni1 N2 C12 -0.7(2) . . . . ?
N1 Ni1 N2 C12 177.8(3) . . . . ?
N4 Ni1 N2 C12 76.8(2) . . . . ?
S1 Ni1 N2 C12 151.89(19) . . . . ?
S2 Ni1 N2 C12 -85.3(2) . . . . ?
N3 Ni1 N2 C8 -176.49(17) . . . . ?
N1 Ni1 N2 C8 2.05(17) . . . . ?
N4 Ni1 N2 C8 -98.94(18) . . . . ?
S1 Ni1 N2 C8 -23.9(3) . . . . ?
S2 Ni1 N2 C8 98.92(17) . . . . ?
N1 Ni1 N3 C19 58.1(9) . . . . ?
N4 Ni1 N3 C19 -5.77(18) . . . . ?
N2 Ni1 N3 C19 74.62(18) . . . . ?
S1 Ni1 N3 C19 -96.55(18) . . . . ?
S2 Ni1 N3 C19 167.53(18) . . . . ?
N1 Ni1 N3 C14 -117.9(8) . . . . ?
N4 Ni1 N3 C14 178.23(18) . . . . ?
N2 Ni1 N3 C14 -101.38(17) . . . . ?
S1 Ni1 N3 C14 87.45(17) . . . . ?
S2 Ni1 N3 C14 -8.47(16) . . . . ?
N3 Ni1 N4 C24 175.2(2) . . . . ?
N1 Ni1 N4 C24 -0.2(2) . . . . ?
N2 Ni1 N4 C24 76.5(2) . . . . ?
S1 Ni1 N4 C24 -85.0(2) . . . . ?
S2 Ni1 N4 C24 153.54(18) . . . . ?
N3 Ni1 N4 C20 9.24(16) . . . . ?
N1 Ni1 N4 C20 -166.18(16) . . . . ?
N2 Ni1 N4 C20 -89.48(17) . . . . ?
S1 Ni1 N4 C20 109.03(16) . . . . ?
S2 Ni1 N4 C20 -12.4(3) . . . . ?
Ni1 S1 C1 C2 -10.2(2) . . . . ?
Ni1 S1 C1 C6 170.6(2) . . . . ?
C6 C1 C2 C3 2.0(4) . . . . ?
S1 C1 C2 C3 -177.17(19) . . . . ?
C6 C1 C2 N1 -177.2(2) . . . . ?
S1 C1 C2 N1 3.6(3) . . . . ?
C7 N1 C2 C3 7.3(4) . . . . ?
Ni1 N1 C2 C3 -171.60(18) . . . . ?
C7 N1 C2 C1 -173.5(2) . . . . ?
Ni1 N1 C2 C1 7.6(3) . . . . ?
C1 C2 C3 C4 -0.3(4) . . . . ?
N1 C2 C3 C4 178.9(2) . . . . ?
C2 C3 C4 C5 -1.5(4) . . . . ?
C2 C3 C4 Cl1 178.75(19) . . . . ?
C3 C4 C5 C6 1.5(4) . . . . ?
Cl1 C4 C5 C6 -178.8(2) . . . . ?
C4 C5 C6 C1 0.4(4) . . . . ?
C2 C1 C6 C5 -2.1(4) . . . . ?
S1 C1 C6 C5 177.1(2) . . . . ?
C2 N1 C7 C8 -177.7(2) . . . . ?
Ni1 N1 C7 C8 1.2(3) . . . . ?
C12 N2 C8 C9 0.9(4) . . . . ?
Ni1 N2 C8 C9 177.3(2) . . . . ?
C12 N2 C8 C7 -178.4(2) . . . . ?
Ni1 N2 C8 C7 -2.1(3) . . . . ?
N1 C7 C8 N2 0.7(4) . . . . ?
N1 C7 C8 C9 -178.6(2) . . . . ?
N2 C8 C9 C10 -1.2(4) . . . . ?
C7 C8 C9 C10 178.0(3) . . . . ?
C8 C9 C10 C11 -0.1(5) . . . . ?
C9 C10 C11 C12 1.6(5) . . . . ?
C8 N2 C12 C11 0.8(4) . . . . ?
Ni1 N2 C12 C11 -174.8(2) . . . . ?
C10 C11 C12 N2 -2.0(5) . . . . ?
Ni1 S2 C13 C18 176.2(2) . . . . ?
Ni1 S2 C13 C14 -3.6(2) . . . . ?
C18 C13 C14 C15 -1.8(4) . . . . ?
S2 C13 C14 C15 178.02(19) . . . . ?
C18 C13 C14 N3 178.0(2) . . . . ?
S2 C13 C14 N3 -2.2(3) . . . . ?
C19 N3 C14 C15 12.6(4) . . . . ?
Ni1 N3 C14 C15 -171.73(18) . . . . ?
C19 N3 C14 C13 -167.2(2) . . . . ?
Ni1 N3 C14 C13 8.5(3) . . . . ?
C13 C14 C15 C16 1.5(4) . . . . ?
N3 C14 C15 C16 -178.4(2) . . . . ?
C14 C15 C16 C17 -0.2(4) . . . . ?
C14 C15 C16 Cl2 -179.58(19) . . . . ?
C15 C16 C17 C18 -0.6(5) . . . . ?
Cl2 C16 C17 C18 178.8(2) . . . . ?
C16 C17 C18 C13 0.2(5) . . . . ?
C14 C13 C18 C17 1.0(4) . . . . ?
S2 C13 C18 C17 -178.8(2) . . . . ?
C14 N3 C19 C20 177.3(2) . . . . ?
Ni1 N3 C19 C20 1.4(3) . . . . ?
C24 N4 C20 C21 -2.1(4) . . . . ?
Ni1 N4 C20 C21 165.7(2) . . . . ?
C24 N4 C20 C19 -179.0(2) . . . . ?
Ni1 N4 C20 C19 -11.3(3) . . . . ?
N3 C19 C20 N4 7.1(3) . . . . ?
N3 C19 C20 C21 -169.8(2) . . . . ?
N4 C20 C21 C22 -0.6(4) . . . . ?
C19 C20 C21 C22 176.0(2) . . . . ?
C20 C21 C22 C23 2.9(4) . . . . ?
C21 C22 C23 C24 -2.4(4) . . . . ?
C20 N4 C24 C23 2.6(4) . . . . ?
Ni1 N4 C24 C23 -162.5(2) . . . . ?
C22 C23 C24 N4 -0.4(4) . . . . ?
